data_2227761
loop_
_publ_author_name
'Farag, Abeer Mohamed'
'Guan, Teoh Siang'
'Osman, Hasnah'
'Rosli, Mohd Mustaqim'
'Fun, Hoong-Kun'

_publ_section_title
;
 <i>N</i>^2^-(4-Chlorobenzylidene)-4-nitrobenzene-1,2-diamine
;
_journal_coeditor_code LH5102
_journal_issue 9
_journal_name_full 'Acta Crystallographica Section E'
_journal_page_first o2220
_journal_paper_doi 10.1107/S1600536810030461
_journal_volume 66
_journal_year 2010
_chemical_formula_iupac 'C13 H10 Cl N3 O2'
_chemical_formula_moiety 'C13 H10 Cl N3 O2'
_chemical_formula_sum 'C13 H10 Cl N3 O2'
_chemical_formula_weight 275.69
_chemical_name_systematic
;
<i>N</i>^2^-(4-Chlorobenzylidene)-4-nitrobenzene-1,2-diamine
;
_space_group_IT_number 14
_symmetry_cell_setting monoclinic
_symmetry_space_group_name_Hall '-P 2ybc'
_symmetry_space_group_name_H-M 'P 1 21/c 1'
_atom_sites_solution_hydrogens geom
_atom_sites_solution_primary direct
_atom_sites_solution_secondary difmap
_audit_creation_method SHELXL-97
_cell_angle_alpha 90.00
_cell_angle_beta 112.373(3)
_cell_angle_gamma 90.00
_cell_formula_units_Z 4
_cell_length_a 16.969(2)
_cell_length_b 3.7852(5)
_cell_length_c 19.986(3)
_cell_measurement_reflns_used 3136
_cell_measurement_temperature 100.0(10)
_cell_measurement_theta_max 32.77
_cell_measurement_theta_min 2.95
_cell_volume 1187.1(3)
_computing_cell_refinement 'SAINT (Bruker, 2009)'
_computing_data_collection 'APEX2 (Bruker, 2009)'
_computing_data_reduction 'SAINT (Bruker, 2009)'
_computing_molecular_graphics 'SHELXTL (Sheldrick, 2008)'
_computing_publication_material 'SHELXTL (Sheldrick, 2008) and PLATON (Spek, 2009)'
_computing_structure_refinement 'SHELXTL (Sheldrick, 2008)'
_computing_structure_solution 'SHELXTL (Sheldrick, 2008)'
_diffrn_ambient_temperature 100.0(10)
_diffrn_measured_fraction_theta_full 0.991
_diffrn_measured_fraction_theta_max 0.991
_diffrn_measurement_device_type
;
Bruker APEXII DUO CCD area-detector diffractometer
;
_diffrn_measurement_method '\f and \w scans'
_diffrn_radiation_monochromator graphite
_diffrn_radiation_source 'fine-focus sealed tube'
_diffrn_radiation_type MoK\a
_diffrn_radiation_wavelength 0.71073
_diffrn_reflns_av_R_equivalents 0.0475
_diffrn_reflns_av_sigmaI/netI 0.0468
_diffrn_reflns_limit_h_max 25
_diffrn_reflns_limit_h_min -25
_diffrn_reflns_limit_k_max 5
_diffrn_reflns_limit_k_min -5
_diffrn_reflns_limit_l_max 30
_diffrn_reflns_limit_l_min -30
_diffrn_reflns_number 16208
_diffrn_reflns_theta_full 33.00
_diffrn_reflns_theta_max 33.00
_diffrn_reflns_theta_min 1.30
_diffrn_standards_number 0
_exptl_absorpt_coefficient_mu 0.323
_exptl_absorpt_correction_T_max 0.9844
_exptl_absorpt_correction_T_min 0.8564
_exptl_absorpt_correction_type multi-scan
_exptl_absorpt_process_details '(SADABS; Bruker, 2009)'
_exptl_crystal_colour yellow
_exptl_crystal_density_diffrn 1.543
_exptl_crystal_density_method 'not measured'
_exptl_crystal_description needle
_exptl_crystal_F_000 568
_exptl_crystal_size_max 0.50
_exptl_crystal_size_mid 0.14
_exptl_crystal_size_min 0.05
_refine_diff_density_max 0.550
_refine_diff_density_min -0.349
_refine_ls_extinction_method none
_refine_ls_goodness_of_fit_ref 1.069
_refine_ls_hydrogen_treatment mixed
_refine_ls_matrix_type full
_refine_ls_number_parameters 180
_refine_ls_number_reflns 4441
_refine_ls_number_restraints 0
_refine_ls_restrained_S_all 1.069
_refine_ls_R_factor_all 0.0627
_refine_ls_R_factor_gt 0.0448
_refine_ls_shift/su_max 0.000
_refine_ls_shift/su_mean 0.000
_refine_ls_structure_factor_coef Fsqd
_refine_ls_weighting_details 'calc w=1/[\s^2^(Fo^2^)+(0.0908P)^2^] where P=(Fo^2^+2Fc^2^)/3'
_refine_ls_weighting_scheme calc
_refine_ls_wR_factor_gt 0.1294
_refine_ls_wR_factor_ref 0.1545
_reflns_number_gt 3411
_reflns_number_total 4441
_reflns_threshold_expression I>2\s(I)
_cod_data_source_file lh5102.cif
_cod_data_source_block I
_cod_original_sg_symbol_H-M 'P 21/c'
_cod_database_code 2227761
_cod_database_fobs_code 2227761

loop_
_symmetry_equiv_pos_as_xyz
'x, y, z'
'-x, y+1/2, -z+1/2'
'-x, -y, -z'
'x, -y-1/2, z-1/2'

loop_
_atom_site_type_symbol
_atom_site_label
_atom_site_fract_x
_atom_site_fract_y
_atom_site_fract_z
_atom_site_U_iso_or_equiv
_atom_site_adp_type
_atom_site_calc_flag
_atom_site_refinement_flags
_atom_site_occupancy
_atom_site_disorder_assembly
_atom_site_disorder_group
Cl Cl1 0.02638(2) 0.24212(11) 0.079898(17) 0.02738(12) Uani d . 1 . .
O O1 0.57994(6) 0.4164(4) 0.69359(5) 0.0316(3) Uani d . 1 . .
O O2 0.55664(7) 0.1900(3) 0.58829(6) 0.0266(2) Uani d . 1 . .
N N1 0.25047(6) 0.5157(3) 0.43505(6) 0.0179(2) Uani d . 1 . .
N N2 0.19596(8) 0.8229(4) 0.53077(7) 0.0238(3) Uani d . 1 . .
N N3 0.53280(7) 0.3567(3) 0.63014(6) 0.0202(2) Uani d . 1 . .
C C1 0.23385(8) 0.1616(4) 0.26105(7) 0.0183(2) Uani d . 1 . .
H H1A 0.2887 0.0703 0.2750 0.022 Uiso calc R 1 . .
C C2 0.17826(8) 0.1407(4) 0.18905(7) 0.0180(2) Uani d . 1 . .
H H2A 0.1956 0.0378 0.1546 0.022 Uiso calc R 1 . .
C C3 0.09674(8) 0.2754(3) 0.16947(7) 0.0173(2) Uani d . 1 . .
C C4 0.06938(8) 0.4328(4) 0.21968(7) 0.0181(2) Uani d . 1 . .
H H4A 0.0144 0.5231 0.2055 0.022 Uiso calc R 1 . .
C C5 0.12512(8) 0.4529(4) 0.29099(7) 0.0174(2) Uani d . 1 . .
H H5A 0.1074 0.5568 0.3251 0.021 Uiso calc R 1 . .
C C6 0.20807(8) 0.3188(3) 0.31270(7) 0.0153(2) Uani d . 1 . .
C C7 0.26832(8) 0.3427(4) 0.38775(7) 0.0177(2) Uani d . 1 . .
H H7A 0.3208 0.2296 0.4014 0.021 Uiso calc R 1 . .
C C8 0.30997(7) 0.5466(3) 0.50687(6) 0.0159(2) Uani d . 1 . .
C C9 0.27913(8) 0.7203(3) 0.55518(7) 0.0174(2) Uani d . 1 . .
C C10 0.33401(9) 0.7706(4) 0.62766(7) 0.0190(3) Uani d . 1 . .
H H10A 0.3139 0.8835 0.6593 0.023 Uiso calc R 1 . .
C C11 0.41718(8) 0.6551(4) 0.65241(7) 0.0191(2) Uani d . 1 . .
H H11A 0.4534 0.6898 0.7004 0.023 Uiso calc R 1 . .
C C12 0.44589(7) 0.4852(3) 0.60417(6) 0.0164(2) Uani d . 1 . .
C C13 0.39396(7) 0.4290(3) 0.53246(6) 0.0161(2) Uani d . 1 . .
H H13A 0.4150 0.3137 0.5016 0.019 Uiso calc R 1 . .
H H1N2 0.1659(15) 0.846(7) 0.4818(13) 0.049(7) Uiso d . 1 . .
H H2N2 0.1810(14) 0.980(6) 0.5534(11) 0.041(6) Uiso d . 1 . .

loop_
_atom_site_aniso_label
_atom_site_aniso_U_11
_atom_site_aniso_U_22
_atom_site_aniso_U_33
_atom_site_aniso_U_12
_atom_site_aniso_U_13
_atom_site_aniso_U_23
Cl1 0.02798(19) 0.0325(2) 0.01613(17) 0.00207(13) 0.00220(13) -0.00210(12)
O1 0.0213(5) 0.0505(7) 0.0174(5) 0.0004(5) 0.0010(4) 0.0019(5)
O2 0.0217(5) 0.0345(6) 0.0253(5) 0.0060(4) 0.0109(4) 0.0009(4)
N1 0.0172(4) 0.0197(5) 0.0156(5) -0.0002(4) 0.0048(4) -0.0007(4)
N2 0.0188(5) 0.0303(7) 0.0235(6) 0.0027(5) 0.0094(4) -0.0043(5)
N3 0.0168(5) 0.0256(6) 0.0175(5) -0.0017(4) 0.0058(4) 0.0050(4)
C1 0.0172(5) 0.0182(6) 0.0207(6) 0.0017(4) 0.0084(4) -0.0001(5)
C2 0.0198(5) 0.0182(6) 0.0177(5) 0.0005(5) 0.0089(4) -0.0017(5)
C3 0.0193(5) 0.0159(6) 0.0162(5) -0.0017(4) 0.0062(4) 0.0008(4)
C4 0.0156(5) 0.0186(6) 0.0192(5) 0.0013(4) 0.0057(4) 0.0000(5)
C5 0.0170(5) 0.0181(6) 0.0184(5) 0.0003(4) 0.0080(4) -0.0018(5)
C6 0.0163(5) 0.0138(5) 0.0166(5) -0.0013(4) 0.0071(4) -0.0011(4)
C7 0.0155(5) 0.0184(6) 0.0178(5) 0.0000(4) 0.0048(4) 0.0001(5)
C8 0.0166(5) 0.0161(5) 0.0153(5) -0.0014(4) 0.0065(4) -0.0001(4)
C9 0.0179(5) 0.0167(6) 0.0194(6) -0.0019(4) 0.0092(4) -0.0006(4)
C10 0.0223(6) 0.0198(6) 0.0171(5) -0.0029(5) 0.0100(5) -0.0030(5)
C11 0.0221(6) 0.0201(6) 0.0157(5) -0.0046(5) 0.0080(4) -0.0012(5)
C12 0.0149(5) 0.0181(6) 0.0164(5) -0.0021(4) 0.0060(4) 0.0024(4)
C13 0.0175(5) 0.0168(5) 0.0147(5) -0.0002(4) 0.0070(4) 0.0012(4)

loop_
_atom_type_symbol
_atom_type_description
_atom_type_scat_dispersion_real
_atom_type_scat_dispersion_imag
_atom_type_scat_source
C C 0.0033 0.0016 'International Tables Vol C Tables 4.2.6.8 and 6.1.1.4'
H H 0.0000 0.0000 'International Tables Vol C Tables 4.2.6.8 and 6.1.1.4'
N N 0.0061 0.0033 'International Tables Vol C Tables 4.2.6.8 and 6.1.1.4'
O O 0.0106 0.0060 'International Tables Vol C Tables 4.2.6.8 and 6.1.1.4'
Cl Cl 0.1484 0.1585 'International Tables Vol C Tables 4.2.6.8 and 6.1.1.4'

loop_
_geom_angle_atom_site_label_1
_geom_angle_atom_site_label_2
_geom_angle_atom_site_label_3
_geom_angle_site_symmetry_1
_geom_angle_site_symmetry_3
_geom_angle
_geom_angle_publ_flag
C7 N1 C8 . . 121.07(11) ?
C9 N2 H1N2 . . 119.2(14) ?
C9 N2 H2N2 . . 119.4(15) ?
H1N2 N2 H2N2 . . 110(2) ?
O2 N3 O1 . . 122.60(12) ?
O2 N3 C12 . . 118.76(11) ?
O1 N3 C12 . . 118.63(12) ?
C2 C1 C6 . . 120.58(11) ?
C2 C1 H1A . . 119.7 ?
C6 C1 H1A . . 119.7 ?
C3 C2 C1 . . 118.88(12) ?
C3 C2 H2A . . 120.6 ?
C1 C2 H2A . . 120.6 ?
C2 C3 C4 . . 121.77(12) ?
C2 C3 Cl1 . . 119.05(10) ?
C4 C3 Cl1 . . 119.18(10) ?
C5 C4 C3 . . 118.89(11) ?
C5 C4 H4A . . 120.6 ?
C3 C4 H4A . . 120.6 ?
C4 C5 C6 . . 120.83(11) ?
C4 C5 H5A . . 119.6 ?
C6 C5 H5A . . 119.6 ?
C1 C6 C5 . . 119.04(11) ?
C1 C6 C7 . . 119.40(11) ?
C5 C6 C7 . . 121.55(11) ?
N1 C7 C6 . . 121.40(11) ?
N1 C7 H7A . . 119.3 ?
C6 C7 H7A . . 119.3 ?
C13 C8 N1 . . 125.71(11) ?
C13 C8 C9 . . 119.23(11) ?
N1 C8 C9 . . 115.05(11) ?
N2 C9 C10 . . 121.35(12) ?
N2 C9 C8 . . 119.16(12) ?
C10 C9 C8 . . 119.45(11) ?
C11 C10 C9 . . 120.91(12) ?
C11 C10 H10A . . 119.5 ?
C9 C10 H10A . . 119.5 ?
C10 C11 C12 . . 118.62(12) ?
C10 C11 H11A . . 120.7 ?
C12 C11 H11A . . 120.7 ?
C13 C12 C11 . . 122.39(11) ?
C13 C12 N3 . . 118.65(11) ?
C11 C12 N3 . . 118.95(11) ?
C12 C13 C8 . . 119.40(11) ?
C12 C13 H13A . . 120.3 ?
C8 C13 H13A . . 120.3 ?

loop_
_geom_bond_atom_site_label_1
_geom_bond_atom_site_label_2
_geom_bond_site_symmetry_2
_geom_bond_distance
_geom_bond_publ_flag
Cl1 C3 . 1.7375(13) ?
O1 N3 . 1.2357(15) ?
O2 N3 . 1.2325(16) ?
N1 C7 . 1.2775(17) ?
N1 C8 . 1.4107(15) ?
N2 C9 . 1.3624(18) ?
N2 H1N2 . 0.92(2) ?
N2 H2N2 . 0.84(2) ?
N3 C12 . 1.4486(16) ?
C1 C2 . 1.3906(18) ?
C1 C6 . 1.3980(17) ?
C1 H1A . 0.9300 ?
C2 C3 . 1.3837(18) ?
C2 H2A . 0.9300 ?
C3 C4 . 1.3900(18) ?
C4 C5 . 1.3805(17) ?
C4 H4A . 0.9300 ?
C5 C6 . 1.4009(17) ?
C5 H5A . 0.9300 ?
C6 C7 . 1.4615(17) ?
C7 H7A . 0.9300 ?
C8 C13 . 1.3914(17) ?
C8 C9 . 1.4224(18) ?
C9 C10 . 1.4054(19) ?
C10 C11 . 1.3770(19) ?
C10 H10A . 0.9300 ?
C11 C12 . 1.3919(18) ?
C11 H11A . 0.9300 ?
C12 C13 . 1.3838(17) ?
C13 H13A . 0.9300 ?

loop_
_geom_hbond_atom_site_label_D
_geom_hbond_atom_site_label_H
_geom_hbond_atom_site_label_A
_geom_hbond_site_symmetry_A
_geom_hbond_distance_DH
_geom_hbond_distance_HA
_geom_hbond_distance_DA
_geom_hbond_angle_DHA
_geom_hbond_publ_flag
C7 H7A O2 3_656 0.9300 2.5600 3.469(2) 165.00 yes
C11 H11A O1 2_656 0.9300 2.5400 3.2155(17) 130.00 yes

loop_
_geom_torsion_atom_site_label_1
_geom_torsion_atom_site_label_2
_geom_torsion_atom_site_label_3
_geom_torsion_atom_site_label_4
_geom_torsion_site_symmetry_1
_geom_torsion_site_symmetry_2
_geom_torsion_site_symmetry_3
_geom_torsion_site_symmetry_4
_geom_torsion
_geom_torsion_publ_flag
C6 C1 C2 C3 . . . . -0.5(2) ?
C1 C2 C3 C4 . . . . 0.5(2) ?
C1 C2 C3 Cl1 . . . . -178.76(10) ?
C2 C3 C4 C5 . . . . -0.4(2) ?
Cl1 C3 C4 C5 . . . . 178.89(10) ?
C3 C4 C5 C6 . . . . 0.3(2) ?
C2 C1 C6 C5 . . . . 0.4(2) ?
C2 C1 C6 C7 . . . . -178.94(12) ?
C4 C5 C6 C1 . . . . -0.32(19) ?
C4 C5 C6 C7 . . . . 179.05(12) ?
C8 N1 C7 C6 . . . . -178.02(11) ?
C1 C6 C7 N1 . . . . 172.72(13) ?
C5 C6 C7 N1 . . . . -6.7(2) ?
C7 N1 C8 C13 . . . . 6.3(2) ?
C7 N1 C8 C9 . . . . -174.84(12) ?
C13 C8 C9 N2 . . . . -177.44(13) ?
N1 C8 C9 N2 . . . . 3.61(18) ?
C13 C8 C9 C10 . . . . 0.17(19) ?
N1 C8 C9 C10 . . . . -178.77(11) ?
N2 C9 C10 C11 . . . . 177.75(13) ?
C8 C9 C10 C11 . . . . 0.2(2) ?
C9 C10 C11 C12 . . . . -0.3(2) ?
C10 C11 C12 C13 . . . . 0.1(2) ?
C10 C11 C12 N3 . . . . -178.79(12) ?
O2 N3 C12 C13 . . . . -2.73(18) ?
O1 N3 C12 C13 . . . . 177.81(12) ?
O2 N3 C12 C11 . . . . 176.18(13) ?
O1 N3 C12 C11 . . . . -3.29(19) ?
C11 C12 C13 C8 . . . . 0.3(2) ?
N3 C12 C13 C8 . . . . 179.15(12) ?
N1 C8 C13 C12 . . . . 178.42(12) ?
C9 C8 C13 C12 . . . . -0.40(19) ?

loop_
_cod_related_entry_id
_cod_related_entry_database
_cod_related_entry_code
1 ChemSpider 472742
